data_2108231
loop_
_publ_author_name
'Siidra, Oleg'
'Nekrasova, Diana'
'Depmeier, Wulf'
'Chukanov, Nikita'
'Zaitsev, Anatoly'
'Turner, Rick'

_publ_section_title
;
 Hydrocerussite-related minerals and materials: structural principles,
 chemical variations and infrared spectroscopy
;
_journal_coeditor_code PS5067
_journal_issue 2
_journal_name_full 'Acta Crystallographica Section B'
_journal_page_first
;
;
_journal_paper_doi 10.1107/S2052520618000768
_journal_volume 74
_journal_year 2018
_chemical_formula_sum 'C2 H2 O8 Pb3'
_chemical_formula_weight 775.61
_space_group_crystal_system trigonal
_space_group_IT_number 166
_space_group_name_Hall '-R 3 2"'
_space_group_name_H-M_alt 'R -3 m :H'
_symmetry_space_group_name_Hall '-R 3 2"'
_symmetry_space_group_name_H-M 'R -3 m :H'
_audit_creation_method SHELXL-2014/7
_cell_angle_alpha 90
_cell_angle_beta 90
_cell_angle_gamma 120
_cell_formula_units_Z 3
_cell_length_a 5.24750(10)
_cell_length_b 5.24750(10)
_cell_length_c 23.6795(7)
_cell_measurement_reflns_used 841
_cell_measurement_temperature 296(2)
_cell_measurement_theta_max 27.990
_cell_measurement_theta_min 2.580
_cell_volume 564.69(2)
_computing_structure_refinement 'SHELXL-2014/7 (Sheldrick, 2014)'
_diffrn_ambient_temperature 296(2)
_diffrn_measured_fraction_theta_full 1.000
_diffrn_measured_fraction_theta_max 1.000
_diffrn_measurement_device_type 'Bruker APEX 2'
_diffrn_radiation_type MoK\a
_diffrn_radiation_wavelength 0.71073
_diffrn_reflns_av_R_equivalents 0.0566
_diffrn_reflns_av_unetI/netI 0.0371
_diffrn_reflns_Laue_measured_fraction_full 1.000
_diffrn_reflns_Laue_measured_fraction_max 1.000
_diffrn_reflns_limit_h_max 6
_diffrn_reflns_limit_h_min -6
_diffrn_reflns_limit_k_max 5
_diffrn_reflns_limit_k_min -6
_diffrn_reflns_limit_l_max 31
_diffrn_reflns_limit_l_min -30
_diffrn_reflns_number 2825
_diffrn_reflns_point_group_measured_fraction_full 1.000
_diffrn_reflns_point_group_measured_fraction_max 1.000
_diffrn_reflns_theta_full 25.242
_diffrn_reflns_theta_max 27.990
_diffrn_reflns_theta_min 2.580
_exptl_absorpt_coefficient_mu 66.931
_exptl_crystal_density_diffrn 6.842
_exptl_crystal_description plate
_exptl_crystal_F_000 972
_exptl_crystal_size_max 0.14
_exptl_crystal_size_mid 0.14
_exptl_crystal_size_min 0.05
_refine_diff_density_max 1.746
_refine_diff_density_min -1.139
_refine_diff_density_rms 0.211
_refine_ls_extinction_coef 0.0025(4)
_refine_ls_extinction_expression Fc^*^=kFc[1+0.001xFc^2^\l^3^/sin(2\q)]^-1/4^
_refine_ls_extinction_method 'SHELXL-2014/7 (Sheldrick 2014'
_refine_ls_goodness_of_fit_ref 1.178
_refine_ls_hydrogen_treatment undef
_refine_ls_matrix_type full
_refine_ls_number_parameters 25
_refine_ls_number_reflns 340
_refine_ls_number_restraints 0
_refine_ls_restrained_S_all 1.178
_refine_ls_R_factor_all 0.0211
_refine_ls_R_factor_gt 0.0208
_refine_ls_shift/su_max 0.000
_refine_ls_shift/su_mean 0.000
_refine_ls_structure_factor_coef Fsqd
_refine_ls_weighting_details 'w=1/[\s^2^(Fo^2^)+(0.0166P)^2^+4.8829P] where P=(Fo^2^+2Fc^2^)/3'
_refine_ls_weighting_scheme calc
_refine_ls_wR_factor_gt 0.0554
_refine_ls_wR_factor_ref 0.0557
_reflns_Friedel_coverage 0.000
_reflns_number_gt 334
_reflns_number_total 340
_reflns_threshold_expression 'I > 2\s(I)'
_cod_data_source_file ps5067sup1.cif
_cod_data_source_block natural
_cod_original_cell_volume 564.69(3)
_cod_database_code 2108231
_shelx_shelxl_version_number 2014/7
_shelx_space_group_comment
;
The symmetry employed for this shelxl refinement is uniquely defined
by the following loop, which should always be used as a source of
symmetry information in preference to the above space-group names.
They are only intended as comments.
;

loop_
_space_group_symop_operation_xyz
'x, y, z'
'-y, x-y, z'
'-x+y, -x, z'
'-y, -x, z'
'-x+y, y, z'
'x, x-y, z'
'x+2/3, y+1/3, z+1/3'
'-y+2/3, x-y+1/3, z+1/3'
'-x+y+2/3, -x+1/3, z+1/3'
'-y+2/3, -x+1/3, z+1/3'
'-x+y+2/3, y+1/3, z+1/3'
'x+2/3, x-y+1/3, z+1/3'
'x+1/3, y+2/3, z+2/3'
'-y+1/3, x-y+2/3, z+2/3'
'-x+y+1/3, -x+2/3, z+2/3'
'-y+1/3, -x+2/3, z+2/3'
'-x+y+1/3, y+2/3, z+2/3'
'x+1/3, x-y+2/3, z+2/3'
'-x, -y, -z'
'y, -x+y, -z'
'x-y, x, -z'
'y, x, -z'
'x-y, -y, -z'
'-x, -x+y, -z'
'-x+2/3, -y+1/3, -z+1/3'
'y+2/3, -x+y+1/3, -z+1/3'
'x-y+2/3, x+1/3, -z+1/3'
'y+2/3, x+1/3, -z+1/3'
'x-y+2/3, -y+1/3, -z+1/3'
'-x+2/3, -x+y+1/3, -z+1/3'
'-x+1/3, -y+2/3, -z+2/3'
'y+1/3, -x+y+2/3, -z+2/3'
'x-y+1/3, x+2/3, -z+2/3'
'y+1/3, x+2/3, -z+2/3'
'x-y+1/3, -y+2/3, -z+2/3'
'-x+1/3, -x+y+2/3, -z+2/3'

loop_
_atom_site_label
_atom_site_type_symbol
_atom_site_fract_x
_atom_site_fract_y
_atom_site_fract_z
_atom_site_U_iso_or_equiv
_atom_site_adp_type
_atom_site_occupancy
_atom_site_site_symmetry_order
_atom_site_calc_flag
_atom_site_refinement_flags_posn
_atom_site_refinement_flags_adp
_atom_site_refinement_flags_occupancy
Pb1 Pb 0.0000 0.0000 0.21510(2) 0.0195(3) Uani 1 6 d S T P
Pb2 Pb 0.91643(19) -0.91643(19) 0.00118(9) 0.0245(5) Uani 0.1667 2 d S T P
O1 O 0.8084(6) -0.8084(6) -0.0995(3) 0.0218(12) Uani 1 2 d S T P
OH O 0.0000 0.0000 0.3114(5) 0.048(4) Uani 1 6 d S T P
C1 C 0.3333 -0.3333 0.2337(6) 0.020(3) Uani 1 6 d S T P

loop_
_atom_site_aniso_label
_atom_site_aniso_U_11
_atom_site_aniso_U_22
_atom_site_aniso_U_33
_atom_site_aniso_U_23
_atom_site_aniso_U_13
_atom_site_aniso_U_12
Pb1 0.0196(3) 0.0196(3) 0.0194(4) 0.000 0.000 0.00978(16)
Pb2 0.0308(9) 0.0308(9) 0.0217(7) 0.0008(5) -0.0008(5) 0.0228(8)
O1 0.016(2) 0.016(2) 0.040(3) 0.0011(11) -0.0011(11) 0.013(2)
OH 0.062(6) 0.062(6) 0.018(6) 0.000 0.000 0.031(3)
C1 0.016(4) 0.016(4) 0.028(7) 0.000 0.000 0.008(2)

loop_
_atom_type_symbol
_atom_type_description
_atom_type_scat_dispersion_real
_atom_type_scat_dispersion_imag
_atom_type_scat_source
O O 0.0106 0.0060 'International Tables Vol C Tables 4.2.6.8 and 6.1.1.4'
C C 0.0033 0.0016 'International Tables Vol C Tables 4.2.6.8 and 6.1.1.4'
Pb Pb -3.3944 10.1111 'International Tables Vol C Tables 4.2.6.8 and 6.1.1.4'
H H 0.0000 0.0000 'International Tables Vol C Tables 4.2.6.8 and 6.1.1.4'

loop_
_geom_angle_atom_site_label_1
_geom_angle_atom_site_label_2
_geom_angle_atom_site_label_3
_geom_angle
_geom_angle_site_symmetry_1
_geom_angle_site_symmetry_3
OH Pb1 O1 80.44(14) . 7_465
OH Pb1 O1 80.44(14) . 7_355
O1 Pb1 O1 158.5(3) 7_465 7_355
OH Pb1 O1 80.44(14) . 9_665
O1 Pb1 O1 49.4(2) 7_465 9_665
O1 Pb1 O1 117.30(8) 7_355 9_665
OH Pb1 O1 80.44(14) . 8_435
O1 Pb1 O1 68.8(2) 7_465 8_435
O1 Pb1 O1 117.30(8) 7_355 8_435
O1 Pb1 O1 117.30(8) 9_665 8_435
OH Pb1 O1 80.44(14) . 8_335
O1 Pb1 O1 117.30(8) 7_465 8_335
O1 Pb1 O1 49.4(2) 7_355 8_335
O1 Pb1 O1 68.8(2) 9_665 8_335
O1 Pb1 O1 158.5(3) 8_435 8_335
OH Pb1 O1 80.44(14) . 9_655
O1 Pb1 O1 117.30(8) 7_465 9_655
O1 Pb1 O1 68.8(2) 7_355 9_655
O1 Pb1 O1 158.5(3) 9_665 9_655
O1 Pb1 O1 49.4(2) 8_435 9_655
O1 Pb1 O1 117.30(8) 8_335 9_655
OH Pb1 Pb2 39.32(3) . 27_345
O1 Pb1 Pb2 50.16(13) 7_465 27_345
O1 Pb1 Pb2 115.95(14) 7_355 27_345
O1 Pb1 Pb2 79.50(14) 9_665 27_345
O1 Pb1 Pb2 50.16(13) 8_435 27_345
O1 Pb1 Pb2 115.95(14) 8_335 27_345
O1 Pb1 Pb2 79.50(14) 9_655 27_345
OH Pb1 Pb2 39.32(3) . 26_565
O1 Pb1 Pb2 115.95(14) 7_465 26_565
O1 Pb1 Pb2 50.16(13) 7_355 26_565
O1 Pb1 Pb2 115.95(14) 9_665 26_565
O1 Pb1 Pb2 79.50(14) 8_435 26_565
O1 Pb1 Pb2 79.50(14) 8_335 26_565
O1 Pb1 Pb2 50.16(13) 9_655 26_565
Pb2 Pb1 Pb2 66.56(5) 27_345 26_565
OH Pb1 Pb2 39.32(3) . 25_545
O1 Pb1 Pb2 79.50(14) 7_465 25_545
O1 Pb1 Pb2 79.50(14) 7_355 25_545
O1 Pb1 Pb2 50.16(13) 9_665 25_545
O1 Pb1 Pb2 115.95(14) 8_435 25_545
O1 Pb1 Pb2 50.16(13) 8_335 25_545
O1 Pb1 Pb2 115.95(14) 9_655 25_545
Pb2 Pb1 Pb2 66.56(5) 27_345 25_545
Pb2 Pb1 Pb2 66.56(5) 26_565 25_545
Pb2 Pb2 Pb2 119.47(9) 21_435 20_765
Pb2 Pb2 Pb2 90.001(1) 21_435 3_855
Pb2 Pb2 Pb2 30.26(4) 20_765 3_855
Pb2 Pb2 Pb2 30.26(4) 21_435 2_525
Pb2 Pb2 Pb2 90.001(1) 20_765 2_525
Pb2 Pb2 Pb2 60.0 3_855 2_525
Pb2 Pb2 Pb2 59.934(12) 21_435 19_735
Pb2 Pb2 Pb2 59.934(11) 20_765 19_735
Pb2 Pb2 Pb2 30.067(11) 3_855 19_735
Pb2 Pb2 Pb2 30.067(11) 2_525 19_735
Pb2 Pb2 OH 120.19(7) 21_435 25_545
Pb2 Pb2 OH 120.19(7) 20_765 25_545
Pb2 Pb2 OH 147.83(10) 3_855 25_545
Pb2 Pb2 OH 147.83(10) 2_525 25_545
Pb2 Pb2 OH 169.9(4) 19_735 25_545
Pb2 Pb2 O1 97.0(3) 21_435 .
Pb2 Pb2 O1 97.0(3) 20_765 .
Pb2 Pb2 O1 109.25(11) 3_855 .
Pb2 Pb2 O1 109.25(11) 2_525 .
Pb2 Pb2 O1 110.3(2) 19_735 .
OH Pb2 O1 79.8(3) 25_545 .
Pb2 Pb2 Pb1 111.9(3) 21_435 25_545
Pb2 Pb2 Pb1 111.9(3) 20_765 25_545
Pb2 Pb2 Pb1 123.28(3) 3_855 25_545
Pb2 Pb2 Pb1 123.28(3) 2_525 25_545
Pb2 Pb2 Pb1 131.42(19) 19_735 25_545
OH Pb2 Pb1 38.5(3) 25_545 25_545
O1 Pb2 Pb1 118.30(14) . 25_545
C1 O1 Pb2 112.5(8) 13_544 .
C1 O1 Pb1 94.85(16) 13_544 13_534
Pb2 O1 Pb1 96.96(13) . 13_534
C1 O1 Pb1 94.85(16) 13_544 13_644
Pb2 O1 Pb1 96.96(13) . 13_644
Pb1 O1 Pb1 158.5(3) 13_534 13_644
Pb1 OH Pb2 102.2(3) . 27_345
Pb1 OH Pb2 102.2(3) . 26_565
Pb2 OH Pb2 115.7(2) 27_345 26_565
Pb1 OH Pb2 102.2(3) . 25_545
Pb2 OH Pb2 115.7(2) 27_345 25_545
Pb2 OH Pb2 115.7(2) 26_565 25_545
O1 C1 O1 120.000(10) 9_655 8_435
O1 C1 O1 120.000(9) 9_655 7_455
O1 C1 O1 120.000(10) 8_435 7_455

loop_
_geom_bond_atom_site_label_1
_geom_bond_atom_site_label_2
_geom_bond_distance
_geom_bond_site_symmetry_2
Pb1 OH 2.281(12) .
Pb1 O1 2.6706(12) 7_465
Pb1 O1 2.6706(12) 7_355
Pb1 O1 2.6706(12) 9_665
Pb1 O1 2.6706(12) 8_435
Pb1 O1 2.6706(12) 8_335
Pb1 O1 2.6706(12) 9_655
Pb1 Pb2 3.583(2) 27_345
Pb1 Pb2 3.583(2) 26_565
Pb1 Pb2 3.583(2) 25_545
Pb2 Pb2 0.7616(18) 21_435
Pb2 Pb2 0.7616(18) 20_765
Pb2 Pb2 1.316(3) 3_855
Pb2 Pb2 1.316(3) 2_525
Pb2 Pb2 1.520(3) 19_735
Pb2 OH 2.323(3) 25_545
Pb2 O1 2.578(7) .
Pb2 Pb1 3.583(2) 25_545
O1 C1 1.288(6) 13_544
O1 Pb1 2.6706(12) 13_534
O1 Pb1 2.6706(12) 13_644
OH Pb2 2.322(3) 27_345
OH Pb2 2.322(3) 26_565
OH Pb2 2.323(3) 25_545
C1 O1 1.288(6) 9_655
C1 O1 1.288(6) 8_435
C1 O1 1.288(6) 7_455

_cod_database_fobs_code 2108231
